data_4022458
loop_
_publ_author_name
'Christopher A. Burnett'
'Dariusz Witt'
'James C. Fettinger'
'Lyle Isaacs'

_publ_contact_author
;
Lyle Isaacs
University of Maryland
Department of Chemistry and Biochemistry
College Park, MD 20742
;
_publ_contact_author_email LI8@umail.umd.edu
_publ_section_title
;
 Acyclic Congener of Cucurbituril: Synthesis and Recognition Properties
;
_journal_name_full 'Journal of Organic Chemistry'
_journal_page_first 6184
_journal_page_last 6191
_journal_paper_doi 10.1021/jo034399w
_journal_volume 68
_journal_year 2003
_chemical_formula_sum 'C57.56 H63 Cl0.67 N8 O16.22'
_chemical_formula_weight 1150.02
_chemical_name_systematic
; 
 ? 
;
_space_group_IT_number 148
_symmetry_cell_setting rhombohedral
_symmetry_space_group_name_Hall '-R 3'
_symmetry_space_group_name_H-M 'R -3 :H'
_atom_sites_solution_hydrogens geom
_atom_sites_solution_primary direct
_atom_sites_solution_secondary difmap
_audit_creation_method SHELXL-97
_cell_angle_alpha 90.00
_cell_angle_beta 90.00
_cell_angle_gamma 120.00
_cell_formula_units_Z 18
_cell_length_a 47.427(5)
_cell_length_b 47.427(5)
_cell_length_c 12.6667(18)
_cell_measurement_temperature 153(2)
_cell_volume 24674(5)
_computing_cell_refinement 'Bruker SMART'
_computing_data_collection 'Bruker SMART'
_computing_data_reduction 'Bruker SAINT'
_computing_molecular_graphics 'Bruker SHELXTL'
_computing_publication_material 'Bruker SHELXTL'
_computing_structure_refinement 'SHELXL-97 (Sheldrick, 1997)'
_computing_structure_solution 'SHELXS-97 (Sheldrick, 1990)'
_diffrn_ambient_temperature 153(2)
_diffrn_measured_fraction_theta_full 0.999
_diffrn_measured_fraction_theta_max 0.999
_diffrn_measurement_device_type 'CCD area detector'
_diffrn_measurement_method 'phi and omega scans'
_diffrn_radiation_monochromator graphite
_diffrn_radiation_source 'fine-focus sealed tube'
_diffrn_radiation_type MoK\a
_diffrn_radiation_wavelength 0.71073
_diffrn_reflns_av_R_equivalents 0.0397
_diffrn_reflns_av_sigmaI/netI 0.0242
_diffrn_reflns_limit_h_max 56
_diffrn_reflns_limit_h_min -56
_diffrn_reflns_limit_k_max 56
_diffrn_reflns_limit_k_min -56
_diffrn_reflns_limit_l_max 15
_diffrn_reflns_limit_l_min -15
_diffrn_reflns_number 55632
_diffrn_reflns_theta_full 25.00
_diffrn_reflns_theta_max 25.00
_diffrn_reflns_theta_min 1.49
_diffrn_standards_decay_% 0
_exptl_absorpt_coefficient_mu 0.134
_exptl_absorpt_correction_type 'Empirical, SADABS'
_exptl_crystal_colour Colorless
_exptl_crystal_density_diffrn 1.393
_exptl_crystal_density_meas 0
_exptl_crystal_density_method 'not measured'
_exptl_crystal_description Rod
_exptl_crystal_F_000 10898
_exptl_crystal_size_max 0.545
_exptl_crystal_size_mid 0.182
_exptl_crystal_size_min 0.182
_refine_diff_density_max 0.762
_refine_diff_density_min -0.579
_refine_diff_density_rms 0.056
_refine_ls_extinction_coef 0.00002(3)
_refine_ls_extinction_expression Fc^*^=kFc[1+0.001xFc^2^\l^3^/sin(2\q)]^-1/4^
_refine_ls_extinction_method SHELXL
_refine_ls_goodness_of_fit_ref 1.144
_refine_ls_hydrogen_treatment mixed
_refine_ls_matrix_type full
_refine_ls_number_parameters 779
_refine_ls_number_reflns 9642
_refine_ls_number_restraints 12
_refine_ls_restrained_S_all 1.154
_refine_ls_R_factor_all 0.0772
_refine_ls_R_factor_gt 0.0529
_refine_ls_shift/su_max 0.001
_refine_ls_shift/su_mean 0.000
_refine_ls_structure_factor_coef Fsqd
_refine_ls_weighting_details 'calc w=1/[\s^2^(Fo^2^)+(0.1011P)^2^+19.4131P] where P=(Fo^2^+2Fc^2^)/3'
_refine_ls_weighting_scheme calc
_refine_ls_wR_factor_gt 0.1579
_refine_ls_wR_factor_ref 0.1739
_reflns_number_gt 7164
_reflns_number_total 9642
_reflns_threshold_expression >2sigma(I)
_cod_data_source_file jo034399wsi20030327_111424.cif
_cod_data_source_block Compound3C
_cod_depositor_comments
;
The following automatic conversions were performed:
'_symmetry_cell_setting' value 'Rhombohedral' changed to 'rhombohedral'
according to '/home/saulius/struct/CIF-dictionaries/cif_core.dic'
dictionary named 'cif_core.dic' version 2.4.1 from 2010-06-29.

Automatic conversion script
Id: cif_fix_enum 1527 2010-12-29 10:47:43Z saulius 
;
_cod_original_sg_symbol_H-M 'R -3'
_cod_database_code 4022458

loop_
_symmetry_equiv_pos_as_xyz
'x, y, z'
'-y, x-y, z'
'-x+y, -x, z'
'x+2/3, y+1/3, z+1/3'
'-y+2/3, x-y+1/3, z+1/3'
'-x+y+2/3, -x+1/3, z+1/3'
'x+1/3, y+2/3, z+2/3'
'-y+1/3, x-y+2/3, z+2/3'
'-x+y+1/3, -x+2/3, z+2/3'
'-x, -y, -z'
'y, -x+y, -z'
'x-y, x, -z'
'-x+2/3, -y+1/3, -z+1/3'
'y+2/3, -x+y+1/3, -z+1/3'
'x-y+2/3, x+1/3, -z+1/3'
'-x+1/3, -y+2/3, -z+2/3'
'y+1/3, -x+y+2/3, -z+2/3'
'x-y+1/3, x+2/3, -z+2/3'

loop_
_atom_site_label
_atom_site_type_symbol
_atom_site_fract_x
_atom_site_fract_y
_atom_site_fract_z
_atom_site_U_iso_or_equiv
_atom_site_adp_type
_atom_site_occupancy
_atom_site_symmetry_multiplicity
_atom_site_calc_flag
_atom_site_refinement_flags
_atom_site_disorder_assembly
_atom_site_disorder_group
C1 C 0.42477(6) 0.43267(8) -0.0814(2) 0.0474(7) Uani 1 1 d . . .
C1B C 0.41313(10) 0.39574(12) -0.2251(3) 0.0850(12) Uani 1 1 d . . .
H1B1 H 0.4092 0.4095 -0.2736 0.128 Uiso 1 1 calc R . .
H1B2 H 0.3985 0.3728 -0.2427 0.128 Uiso 1 1 calc R . .
H1B3 H 0.4358 0.4008 -0.2314 0.128 Uiso 1 1 calc R . .
O1 O 0.40710(5) 0.40162(6) -0.12043(16) 0.0638(6) Uani 1 1 d . . .
C2 C 0.44739(7) 0.45928(9) -0.1377(2) 0.0545(8) Uani 1 1 d . . .
H2 H 0.4521 0.4566 -0.2086 0.065 Uiso 1 1 calc R . .
C3 C 0.46326(7) 0.48968(8) -0.0925(2) 0.0500(7) Uani 1 1 d . . .
H3 H 0.4793 0.5076 -0.1318 0.060 Uiso 1 1 calc R . .
C4 C 0.45613(6) 0.49452(7) 0.0099(2) 0.0437(6) Uani 1 1 d . . .
C4A C 0.43383(6) 0.46769(7) 0.0702(2) 0.0394(6) Uani 1 1 d . . .
C4B C 0.49539(7) 0.55157(8) 0.0033(3) 0.0595(8) Uani 1 1 d . . .
H4B1 H 0.5130 0.5470 -0.0119 0.089 Uiso 1 1 calc R . .
H4B2 H 0.5038 0.5711 0.0474 0.089 Uiso 1 1 calc R . .
H4B3 H 0.4870 0.5551 -0.0631 0.089 Uiso 1 1 calc R . .
O4 O 0.46956(5) 0.52434(5) 0.05826(16) 0.0538(5) Uani 1 1 d . . .
C5 C 0.42594(6) 0.47286(6) 0.1828(2) 0.0370(6) Uani 1 1 d . . .
H5A H 0.4380 0.4965 0.1985 0.044 Uiso 1 1 calc R . .
H5B H 0.4024 0.4655 0.1872 0.044 Uiso 1 1 calc R . .
C5B C 0.41476(5) 0.42098(6) 0.27745(19) 0.0327(5) Uani 1 1 d . . .
C5C C 0.38142(5) 0.41099(6) 0.3276(2) 0.0347(5) Uani 1 1 d . . .
C5D C 0.35566(6) 0.41909(7) 0.4741(2) 0.0460(7) Uani 1 1 d . . .
H5D1 H 0.3411 0.3952 0.4798 0.055 Uiso 1 1 calc R . .
H5D2 H 0.3439 0.4283 0.4359 0.055 Uiso 1 1 calc R . .
C5E C 0.36528(8) 0.43380(8) 0.5807(2) 0.0557(8) Uani 1 1 d . . .
H5E1 H 0.3779 0.4253 0.6162 0.084 Uiso 1 1 calc R . .
H5E2 H 0.3457 0.4283 0.6220 0.084 Uiso 1 1 calc R . .
H5E3 H 0.3786 0.4575 0.5741 0.084 Uiso 1 1 calc R . .
N5 N 0.43382(4) 0.45592(5) 0.26319(16) 0.0338(5) Uani 1 1 d . . .
O5C O 0.35580(4) 0.39210(5) 0.28925(16) 0.0508(5) Uani 1 1 d . . .
O5D O 0.38566(4) 0.42651(4) 0.41754(14) 0.0421(4) Uani 1 1 d . . .
C6 C 0.46315(5) 0.46986(6) 0.31538(18) 0.0309(5) Uani 1 1 d . . .
C6B C 0.43816(5) 0.41410(6) 0.34872(19) 0.0331(5) Uani 1 1 d . . .
C6C C 0.42219(6) 0.39284(6) 0.4477(2) 0.0373(6) Uani 1 1 d . . .
C6D C 0.38259(7) 0.33945(7) 0.5021(2) 0.0519(7) Uani 1 1 d . . .
H6D1 H 0.3978 0.3438 0.5614 0.062 Uiso 1 1 calc R . .
H6D2 H 0.3755 0.3174 0.4746 0.062 Uiso 1 1 calc R . .
C6E C 0.35392(7) 0.34101(7) 0.5403(3) 0.0571(8) Uani 1 1 d . . .
H6E1 H 0.3612 0.3621 0.5740 0.086 Uiso 1 1 calc R . .
H6E2 H 0.3420 0.3236 0.5917 0.086 Uiso 1 1 calc R . .
H6E3 H 0.3397 0.3384 0.4806 0.086 Uiso 1 1 calc R . .
N6 N 0.46382(4) 0.44616(5) 0.37747(15) 0.0322(4) Uani 1 1 d . . .
O6 O 0.48454(4) 0.49827(4) 0.31050(14) 0.0404(4) Uani 1 1 d . . .
O6C O 0.43065(4) 0.40204(5) 0.53541(15) 0.0498(5) Uani 1 1 d . . .
O6D O 0.39922(4) 0.36348(4) 0.41834(15) 0.0465(5) Uani 1 1 d . . .
C7 C 0.49500(5) 0.45155(6) 0.41847(19) 0.0364(5) Uani 1 1 d . . .
H7A H 0.4907 0.4356 0.4754 0.044 Uiso 1 1 calc R . .
H7B H 0.5069 0.4736 0.4502 0.044 Uiso 1 1 calc R . .
C7A C 0.51664(5) 0.44864(6) 0.33659(19) 0.0329(5) Uani 1 1 d . . .
C8 C 0.54717(5) 0.47544(6) 0.31359(19) 0.0327(5) Uani 1 1 d . . .
H8 H 0.5539 0.4955 0.3490 0.039 Uiso 1 1 calc R . .
C8A C 0.56797(5) 0.47354(6) 0.24029(19) 0.0328(5) Uani 1 1 d . . .
C9 C 0.59993(5) 0.50333(6) 0.2131(2) 0.0364(6) Uani 1 1 d . . .
H9A H 0.5996 0.5090 0.1381 0.044 Uiso 1 1 calc R . .
H9B H 0.6027 0.5218 0.2568 0.044 Uiso 1 1 calc R . .
C9B C 0.62425(5) 0.46679(5) 0.24964(18) 0.0300(5) Uani 1 1 d . . .
C9C C 0.60781(5) 0.45177(5) 0.35596(18) 0.0299(5) Uani 1 1 d . . .
C9D C 0.59268(7) 0.46152(6) 0.5234(2) 0.0437(6) Uani 1 1 d . . .
H9D1 H 0.6028 0.4505 0.5610 0.052 Uiso 1 1 calc R . .
H9D2 H 0.5694 0.4455 0.5120 0.052 Uiso 1 1 calc R . .
C9E C 0.59601(8) 0.48930(7) 0.5874(2) 0.0564(8) Uani 1 1 d . . .
H9E1 H 0.6191 0.5056 0.5948 0.085 Uiso 1 1 calc R . .
H9E2 H 0.5865 0.4815 0.6574 0.085 Uiso 1 1 calc R . .
H9E3 H 0.5846 0.4991 0.5521 0.085 Uiso 1 1 calc R . .
N9 N 0.62763(4) 0.49826(5) 0.23051(16) 0.0328(4) Uani 1 1 d . . .
O9C O 0.59649(4) 0.42324(4) 0.37459(14) 0.0404(4) Uani 1 1 d . . .
O9D O 0.60887(4) 0.47397(4) 0.42195(13) 0.0331(4) Uani 1 1 d . . .
C10 C 0.65873(5) 0.52107(5) 0.19935(18) 0.0312(5) Uani 1 1 d . . .
C10B C 0.66055(5) 0.47374(5) 0.24477(18) 0.0305(5) Uani 1 1 d . . .
C10C C 0.67390(5) 0.47165(6) 0.3534(2) 0.0375(6) Uani 1 1 d . A .
C10D C 0.68831(8) 0.44087(9) 0.4664(3) 0.0678(9) Uani 0.72 1 d P A 1
H10A H 0.7027 0.4625 0.4982 0.081 Uiso 0.72 1 calc PR A 1
H10B H 0.7013 0.4300 0.4547 0.081 Uiso 0.72 1 calc PR A 1
C10E C 0.66081(13) 0.42092(14) 0.5394(5) 0.0797(15) Uiso 0.72 1 d P A 1
H10C H 0.6486 0.4322 0.5531 0.119 Uiso 0.72 1 calc PR A 1
H10D H 0.6694 0.4178 0.6060 0.119 Uiso 0.72 1 calc PR A 1
H10E H 0.6464 0.3997 0.5070 0.119 Uiso 0.72 1 calc PR A 1
C10F C 0.68831(8) 0.44087(9) 0.4664(3) 0.0678(9) Uani 0.28 1 d P A 2
H10F H 0.6721 0.4350 0.5236 0.081 Uiso 0.28 1 calc PR A 2
H10G H 0.7085 0.4610 0.4863 0.081 Uiso 0.28 1 calc PR A 2
C10G C 0.6953(4) 0.4116(4) 0.4429(13) 0.087(4) Uiso 0.28 1 d P A 2
H10H H 0.6749 0.3921 0.4229 0.130 Uiso 0.28 1 calc PR A 2
H10I H 0.7042 0.4071 0.5064 0.130 Uiso 0.28 1 calc PR A 2
H10J H 0.7110 0.4179 0.3851 0.130 Uiso 0.28 1 calc PR A 2
N10 N 0.67766(4) 0.50687(4) 0.20796(15) 0.0308(4) Uani 1 1 d . . .
O10 O 0.66738(4) 0.54876(4) 0.17225(14) 0.0375(4) Uani 1 1 d . . .
O10C O 0.68130(5) 0.49263(5) 0.41840(15) 0.0536(5) Uani 1 1 d . . .
O10D O 0.67555(4) 0.44482(5) 0.36530(15) 0.0497(5) Uani 1 1 d . . .
C11 C 0.71169(5) 0.52227(6) 0.17530(19) 0.0341(5) Uani 1 1 d . . .
H11A H 0.7240 0.5178 0.2296 0.041 Uiso 1 1 calc R . .
H11B H 0.7207 0.5461 0.1728 0.041 Uiso 1 1 calc R . .
C11A C 0.71738(5) 0.51120(6) 0.06915(19) 0.0326(5) Uani 1 1 d . . .
C12 C 0.73600(6) 0.53533(6) -0.0054(2) 0.0385(6) Uani 1 1 d . . .
C12B C 0.76150(8) 0.59172(7) -0.0501(3) 0.0609(8) Uani 1 1 d . . .
H12A H 0.7818 0.5932 -0.0747 0.091 Uiso 1 1 calc R . .
H12B H 0.7662 0.6125 -0.0185 0.091 Uiso 1 1 calc R . .
H12C H 0.7466 0.5867 -0.1100 0.091 Uiso 1 1 calc R . .
O12 O 0.74682(4) 0.56677(4) 0.02605(15) 0.0476(5) Uani 1 1 d . . .
C13 C 0.74363(6) 0.52675(7) -0.1008(2) 0.0464(7) Uani 1 1 d . . .
H13 H 0.7558 0.5431 -0.1517 0.056 Uiso 1 1 calc R . .
C14 C 0.73358(7) 0.49447(7) -0.1228(2) 0.0469(7) Uani 1 1 d . . .
H14 H 0.7392 0.4888 -0.1882 0.056 Uiso 1 1 calc R . .
C15 C 0.71531(6) 0.47035(6) -0.0496(2) 0.0382(6) Uani 1 1 d . . .
C15A C 0.70689(5) 0.47853(6) 0.04696(19) 0.0327(5) Uani 1 1 d . . .
C15B C 0.71458(9) 0.42893(8) -0.1587(3) 0.0648(9) Uani 1 1 d . . .
H15A H 0.7054 0.4343 -0.2197 0.097 Uiso 1 1 calc R . .
H15B H 0.7066 0.4055 -0.1579 0.097 Uiso 1 1 calc R . .
H15C H 0.7384 0.4408 -0.1635 0.097 Uiso 1 1 calc R . .
O15 O 0.70484(5) 0.43788(5) -0.06443(15) 0.0491(5) Uani 1 1 d . . .
C16 C 0.68846(6) 0.45191(6) 0.1276(2) 0.0350(5) Uani 1 1 d . . .
H16A H 0.6823 0.4307 0.0946 0.042 Uiso 1 1 calc R . .
H16B H 0.7033 0.4551 0.1871 0.042 Uiso 1 1 calc R . .
N16 N 0.65898(4) 0.45035(4) 0.16993(16) 0.0312(4) Uani 1 1 d . . .
C17 C 0.63042(5) 0.43655(6) 0.11368(19) 0.0331(5) Uani 1 1 d . . .
N17 N 0.60924(4) 0.44371(5) 0.16484(16) 0.0349(5) Uani 1 1 d . . .
O17 O 0.62433(4) 0.42001(4) 0.03463(14) 0.0428(4) Uani 1 1 d . . .
C18 C 0.58029(6) 0.44028(7) 0.1115(2) 0.0394(6) Uani 1 1 d . . .
H18A H 0.5684 0.4187 0.0770 0.047 Uiso 1 1 calc R . .
H18B H 0.5869 0.4572 0.0562 0.047 Uiso 1 1 calc R . .
C18A C 0.55826(5) 0.44370(6) 0.19009(19) 0.0350(5) Uani 1 1 d . . .
C19 C 0.52805(5) 0.41713(6) 0.2126(2) 0.0362(5) Uani 1 1 d . . .
H19 H 0.5216 0.3970 0.1784 0.043 Uiso 1 1 calc R . .
C19A C 0.50700(5) 0.41933(6) 0.2841(2) 0.0348(5) Uani 1 1 d . . .
C20 C 0.47339(5) 0.38997(6) 0.2998(2) 0.0382(6) Uani 1 1 d . . .
H20A H 0.4710 0.3720 0.2539 0.046 Uiso 1 1 calc R . .
H20B H 0.4711 0.3826 0.3740 0.046 Uiso 1 1 calc R . .
N20 N 0.44767(4) 0.39717(5) 0.27565(16) 0.0350(5) Uani 1 1 d . . .
C21 C 0.43460(5) 0.39364(5) 0.1770(2) 0.0347(5) Uani 1 1 d . . .
N21 N 0.41091(5) 0.40253(5) 0.18372(16) 0.0363(5) Uani 1 1 d . . .
O21 O 0.44177(4) 0.38367(4) 0.09910(15) 0.0436(4) Uani 1 1 d . . .
C22 C 0.39617(6) 0.40677(7) 0.0878(2) 0.0444(6) Uani 1 1 d . . .
H22A H 0.3766 0.4080 0.1078 0.053 Uiso 1 1 calc R . .
H22B H 0.3889 0.3873 0.0425 0.053 Uiso 1 1 calc R . .
C22A C 0.41855(6) 0.43661(7) 0.0248(2) 0.0415(6) Uani 1 1 d . . .
C31 C 0.66655(14) 0.50504(18) 0.7633(5) 0.0775(17) Uani 0.67 1 d P B 1
C32 C 0.65303(13) 0.4996(3) 0.8587(5) 0.0738(16) Uani 0.67 1 d P B 1
H32 H 0.6434 0.4778 0.8835 0.089 Uiso 0.67 1 calc PR B 1
C33 C 0.65133(14) 0.5193(3) 0.9197(6) 0.088(2) Uani 0.67 1 d P B 1
H33 H 0.6411 0.5126 0.9868 0.105 Uiso 0.67 1 calc PR B 1
C34 C 0.66469(17) 0.5511(2) 0.8869(7) 0.097(2) Uani 0.67 1 d P B 1
H34 H 0.6639 0.5669 0.9308 0.116 Uiso 0.67 1 calc PR B 1
C35 C 0.68012(11) 0.56003(13) 0.7837(5) 0.0657(14) Uani 0.67 1 d P B 1
H35 H 0.6893 0.5819 0.7603 0.079 Uiso 0.67 1 calc PR B 1
C36 C 0.68181(16) 0.53682(17) 0.7168(7) 0.083(2) Uani 0.67 1 d P B 1
H36 H 0.6919 0.5418 0.6493 0.100 Uiso 0.67 1 calc PR B 1
C37 C 0.6693(2) 0.4827(3) 0.6908(6) 0.126(3) Uani 0.67 1 d P B 1
H37A H 0.6807 0.4944 0.6268 0.189 Uiso 0.67 1 calc PR B 1
H37B H 0.6475 0.4651 0.6721 0.189 Uiso 0.67 1 calc PR B 1
H37C H 0.6815 0.4735 0.7247 0.189 Uiso 0.67 1 calc PR B 1
C41 C 0.66738(17) 0.54156(13) 0.8441(5) 0.067(3) Uiso 0.33 1 d PGD C 2
C42 C 0.65164(18) 0.51163(14) 0.8952(4) 0.24(3) Uiso 0.33 1 d PGD C 2
H42 H 0.6428 0.5100 0.9638 0.293 Uiso 0.33 1 calc PR C 2
C43 C 0.64884(15) 0.48414(12) 0.8461(4) 0.148(12) Uiso 0.33 1 d PG C 2
H43 H 0.6381 0.4637 0.8810 0.178 Uiso 0.33 1 calc PR C 2
C44 C 0.66176(11) 0.48659(9) 0.7458(3) 0.122(8) Uiso 0.33 1 d PG C 2
H44 H 0.6598 0.4678 0.7121 0.146 Uiso 0.33 1 calc PR C 2
C45 C 0.67750(12) 0.51652(8) 0.6947(4) 0.106(5) Uiso 0.33 1 d PG C 2
H45 H 0.6863 0.5182 0.6261 0.127 Uiso 0.33 1 calc PR C 2
C46 C 0.68030(14) 0.54401(10) 0.7438(5) 0.042(3) Uiso 0.33 1 d PGD C 2
H46 H 0.6911 0.5645 0.7089 0.051 Uiso 0.33 1 calc PR C 2
C47 C 0.6671(2) 0.56297(16) 0.9165(6) 0.103(7) Uiso 0.33 1 d PGD C 2
H47A H 0.6447 0.5550 0.9409 0.155 Uiso 0.33 1 calc PR C 2
H47B H 0.6754 0.5844 0.8835 0.155 Uiso 0.33 1 calc PR C 2
H47C H 0.6809 0.5648 0.9768 0.155 Uiso 0.33 1 calc PR C 2
C51 C 0.66667(6) 0.33333(5) 0.5945(3) 0.073(2) Uani 0.56 3 d SPGU . .
H51 H 0.6667 0.3333 0.5156 0.087 Uiso 0.56 3 calc SPR . .
Cl51 Cl 0.69814(5) 0.37088(5) 0.63401(19) 0.1018(7) Uani 0.56 1 d PG . .
C52 C 0.66667(6) 0.33333(5) 0.5945(3) 0.073(2) Uani 0.11 3 d SPGU . 1
H52 H 0.6667 0.3333 0.5156 0.087 Uiso 0.11 3 calc SPR C 1
Cl52 Cl 0.70539(6) 0.35249(5) 0.6467(2) 0.160(7) Uani 0.11 1 d PG . 1
C61 C 0.66110(19) 0.35807(15) 0.3311(3) 0.171(14) Uani 0.33 1 d PG . 2
H61 H 0.6571 0.3757 0.3247 0.257 Uiso 0.33 1 calc PR C 2
O71 O 0.5480(2) 0.5337(2) 0.4043(8) 0.099(4) Uani 0.22 1 d PRD . .
H71A H 0.5477 0.5405 0.4656 0.148 Uiso 0.22 1 d PRD . .
H71B H 0.5292 0.5232 0.3763 0.148 Uiso 0.22 1 d PRD . .

loop_
_atom_site_aniso_label
_atom_site_aniso_U_11
_atom_site_aniso_U_22
_atom_site_aniso_U_33
_atom_site_aniso_U_23
_atom_site_aniso_U_13
_atom_site_aniso_U_12
C1 0.0382(14) 0.0700(19) 0.0360(14) 0.0019(13) -0.0074(11) 0.0285(14)
C1B 0.069(2) 0.133(4) 0.062(2) -0.033(2) -0.0051(18) 0.057(2)
O1 0.0548(12) 0.0838(16) 0.0413(12) -0.0137(11) -0.0080(9) 0.0259(12)
C2 0.0457(16) 0.087(2) 0.0366(15) 0.0077(15) -0.0012(12) 0.0376(17)
C3 0.0368(14) 0.075(2) 0.0400(15) 0.0260(14) 0.0073(12) 0.0291(14)
C4 0.0336(13) 0.0539(16) 0.0418(15) 0.0130(12) -0.0011(11) 0.0204(12)
C4A 0.0283(12) 0.0575(16) 0.0354(14) 0.0109(12) -0.0001(10) 0.0236(12)
C4B 0.0413(15) 0.0631(19) 0.0593(19) 0.0320(15) 0.0039(13) 0.0149(14)
O4 0.0460(11) 0.0514(12) 0.0541(12) 0.0207(9) 0.0093(9) 0.0169(9)
C5 0.0293(12) 0.0407(13) 0.0397(14) 0.0073(11) 0.0000(10) 0.0166(11)
C5B 0.0231(11) 0.0333(12) 0.0352(13) 0.0071(10) 0.0015(9) 0.0093(10)
C5C 0.0246(12) 0.0350(12) 0.0392(14) 0.0045(11) -0.0006(10) 0.0109(10)
C5D 0.0311(13) 0.0529(16) 0.0553(17) 0.0096(13) 0.0137(12) 0.0219(12)
C5E 0.0549(17) 0.0650(19) 0.0518(18) 0.0092(14) 0.0158(14) 0.0335(16)
N5 0.0243(9) 0.0353(11) 0.0359(11) 0.0058(8) -0.0006(8) 0.0103(8)
O5C 0.0231(9) 0.0556(11) 0.0609(12) -0.0025(9) -0.0001(8) 0.0102(8)
O5D 0.0228(8) 0.0508(10) 0.0463(11) 0.0009(8) 0.0071(7) 0.0135(8)
C6 0.0223(11) 0.0364(13) 0.0307(12) 0.0027(10) 0.0054(9) 0.0121(10)
C6B 0.0210(11) 0.0352(12) 0.0362(13) 0.0062(10) 0.0009(9) 0.0088(10)
C6C 0.0278(12) 0.0445(14) 0.0371(15) 0.0077(11) 0.0024(10) 0.0163(11)
C6D 0.0473(16) 0.0424(15) 0.0581(18) 0.0208(13) 0.0147(13) 0.0164(13)
C6E 0.0506(17) 0.0475(16) 0.067(2) 0.0195(14) 0.0185(15) 0.0197(14)
N6 0.0221(9) 0.0364(11) 0.0342(11) 0.0031(8) -0.0008(8) 0.0115(8)
O6 0.0305(9) 0.0343(9) 0.0494(11) 0.0008(8) -0.0024(7) 0.0110(8)
O6C 0.0408(10) 0.0582(12) 0.0387(11) 0.0096(9) 0.0059(8) 0.0160(9)
O6D 0.0366(10) 0.0375(10) 0.0477(11) 0.0137(8) 0.0066(8) 0.0050(8)
C7 0.0250(11) 0.0437(14) 0.0358(13) 0.0043(11) -0.0035(10) 0.0136(10)
C7A 0.0230(11) 0.0393(13) 0.0352(13) 0.0084(10) -0.0037(9) 0.0147(10)
C8 0.0235(11) 0.0348(12) 0.0383(13) 0.0048(10) -0.0031(9) 0.0135(10)
C8A 0.0207(11) 0.0354(12) 0.0406(14) 0.0069(10) -0.0018(9) 0.0128(10)
C9 0.0258(12) 0.0326(12) 0.0498(15) 0.0063(11) 0.0029(10) 0.0138(10)
C9B 0.0208(10) 0.0294(11) 0.0358(13) 0.0002(9) 0.0003(9) 0.0094(9)
C9C 0.0199(10) 0.0302(12) 0.0360(13) 0.0006(10) 0.0017(9) 0.0098(9)
C9D 0.0474(15) 0.0388(14) 0.0391(14) 0.0027(11) 0.0104(12) 0.0173(12)
C9E 0.068(2) 0.0502(17) 0.0459(17) -0.0043(13) 0.0119(14) 0.0258(15)
N9 0.0193(9) 0.0303(10) 0.0443(12) 0.0082(9) 0.0029(8) 0.0089(8)
O9C 0.0424(10) 0.0279(9) 0.0477(11) 0.0071(7) 0.0138(8) 0.0151(8)
O9D 0.0322(8) 0.0282(8) 0.0344(9) 0.0007(7) 0.0060(7) 0.0118(7)
C10 0.0238(11) 0.0318(12) 0.0320(12) 0.0002(10) 0.0010(9) 0.0094(10)
C10B 0.0222(11) 0.0330(12) 0.0333(13) 0.0015(9) 0.0034(9) 0.0116(9)
C10C 0.0225(11) 0.0484(15) 0.0379(14) 0.0015(12) 0.0014(10) 0.0149(11)
C10D 0.0598(19) 0.090(2) 0.060(2) 0.0250(18) -0.0089(16) 0.0422(19)
C10F 0.0598(19) 0.090(2) 0.060(2) 0.0250(18) -0.0089(16) 0.0422(19)
N10 0.0204(9) 0.0274(10) 0.0393(11) 0.0009(8) 0.0038(8) 0.0080(8)
O10 0.0274(8) 0.0308(9) 0.0482(10) 0.0075(7) 0.0039(7) 0.0100(7)
O10C 0.0480(11) 0.0696(13) 0.0401(11) -0.0085(10) -0.0084(9) 0.0271(10)
O10D 0.0458(11) 0.0596(12) 0.0470(11) 0.0123(9) -0.0035(8) 0.0290(10)
C11 0.0220(11) 0.0333(12) 0.0400(14) -0.0007(10) 0.0040(9) 0.0086(10)
C11A 0.0201(10) 0.0374(13) 0.0377(13) 0.0011(10) 0.0013(9) 0.0125(10)
C12 0.0295(12) 0.0427(14) 0.0414(14) 0.0064(11) 0.0044(10) 0.0166(11)
C12B 0.0561(18) 0.0454(16) 0.069(2) 0.0199(15) 0.0037(15) 0.0160(14)
O12 0.0453(10) 0.0331(9) 0.0543(12) 0.0108(8) 0.0100(9) 0.0120(8)
C13 0.0398(14) 0.0524(16) 0.0444(16) 0.0156(13) 0.0110(12) 0.0211(13)
C14 0.0465(15) 0.0585(17) 0.0379(15) 0.0035(12) 0.0100(12) 0.0281(14)
C15 0.0354(13) 0.0411(14) 0.0393(14) 0.0003(11) 0.0043(11) 0.0199(11)
C15A 0.0240(11) 0.0381(13) 0.0364(13) 0.0022(10) 0.0012(9) 0.0158(10)
C15B 0.075(2) 0.068(2) 0.0545(19) -0.0142(16) 0.0141(16) 0.0376(18)
O15 0.0547(11) 0.0479(11) 0.0446(11) -0.0057(8) 0.0114(9) 0.0256(9)
C16 0.0301(12) 0.0349(12) 0.0415(14) 0.0036(10) 0.0061(10) 0.0175(10)
N16 0.0246(9) 0.0295(10) 0.0372(11) 0.0000(8) 0.0023(8) 0.0117(8)
C17 0.0278(12) 0.0325(12) 0.0329(13) 0.0030(10) 0.0032(10) 0.0105(10)
N17 0.0233(9) 0.0427(11) 0.0352(11) -0.0060(9) -0.0018(8) 0.0138(9)
O17 0.0385(10) 0.0477(10) 0.0376(10) -0.0104(8) -0.0007(8) 0.0182(8)
C18 0.0282(12) 0.0487(15) 0.0370(14) -0.0032(11) -0.0038(10) 0.0160(11)
C18A 0.0227(11) 0.0417(13) 0.0385(13) 0.0036(10) -0.0043(9) 0.0146(10)
C19 0.0254(11) 0.0348(12) 0.0478(15) 0.0015(11) -0.0060(10) 0.0146(10)
C19A 0.0224(11) 0.0339(12) 0.0457(14) 0.0094(11) -0.0023(10) 0.0122(10)
C20 0.0248(12) 0.0328(13) 0.0523(16) 0.0074(11) 0.0017(10) 0.0109(10)
N20 0.0225(9) 0.0341(10) 0.0422(12) 0.0035(9) 0.0021(8) 0.0097(8)
C21 0.0229(11) 0.0268(11) 0.0424(14) 0.0028(10) 0.0011(10) 0.0033(9)
N21 0.0277(10) 0.0405(11) 0.0350(11) -0.0003(9) -0.0023(8) 0.0127(9)
O21 0.0385(10) 0.0370(9) 0.0472(11) -0.0063(8) 0.0034(8) 0.0127(8)
C22 0.0311(13) 0.0537(16) 0.0413(15) -0.0033(12) -0.0084(11) 0.0158(12)
C22A 0.0299(12) 0.0589(16) 0.0351(14) 0.0020(12) -0.0047(10) 0.0217(12)
C31 0.065(3) 0.106(5) 0.067(4) -0.008(3) -0.022(3) 0.047(3)
C32 0.053(3) 0.098(6) 0.049(4) 0.011(3) -0.012(3) 0.022(3)
C33 0.054(3) 0.125(7) 0.059(4) 0.039(4) -0.005(3) 0.025(4)
C34 0.074(5) 0.120(6) 0.112(6) -0.045(7) -0.050(4) 0.060(5)
C35 0.046(3) 0.066(3) 0.075(4) 0.023(3) -0.014(2) 0.021(2)
C36 0.078(4) 0.069(4) 0.108(5) -0.015(4) -0.042(4) 0.040(4)
C37 0.139(7) 0.211(10) 0.071(5) -0.018(5) -0.017(5) 0.119(7)
C51 0.082(3) 0.082(3) 0.055(5) 0.000 0.000 0.0409(17)
Cl51 0.0792(12) 0.0819(13) 0.1165(17) -0.0218(11) -0.0037(11) 0.0194(10)
C52 0.082(3) 0.082(3) 0.055(5) 0.000 0.000 0.0409(17)
Cl52 0.253(19) 0.170(13) 0.167(14) -0.015(10) -0.045(13) 0.187(15)
C61 0.31(4) 0.18(3) 0.033(5) -0.002(9) -0.006(9) 0.14(2)
O71 0.090(9) 0.099(9) 0.080(8) -0.028(7) -0.001(7) 0.026(7)

loop_
_atom_type_symbol
_atom_type_description
_atom_type_scat_dispersion_real
_atom_type_scat_dispersion_imag
_atom_type_scat_source
C C 0.0033 0.0016 'International Tables Vol C Tables 4.2.6.8 and 6.1.1.4'
H H 0.0000 0.0000 'International Tables Vol C Tables 4.2.6.8 and 6.1.1.4'
N N 0.0061 0.0033 'International Tables Vol C Tables 4.2.6.8 and 6.1.1.4'
O O 0.0106 0.0060 'International Tables Vol C Tables 4.2.6.8 and 6.1.1.4'
Cl Cl 0.1484 0.1585 'International Tables Vol C Tables 4.2.6.8 and 6.1.1.4'

loop_
_geom_angle_atom_site_label_1
_geom_angle_atom_site_label_2
_geom_angle_atom_site_label_3
_geom_angle
_geom_angle_site_symmetry_1
_geom_angle_site_symmetry_3
O1 C1 C2 125.1(3) . .
O1 C1 C22A 115.5(2) . .
C2 C1 C22A 119.4(3) . .
O1 C1B H1B1 109.5 . .
O1 C1B H1B2 109.5 . .
H1B1 C1B H1B2 109.5 . .
O1 C1B H1B3 109.5 . .
H1B1 C1B H1B3 109.5 . .
H1B2 C1B H1B3 109.5 . .
C1 O1 C1B 118.3(3) . .
C3 C2 C1 120.9(3) . .
C3 C2 H2 119.6 . .
C1 C2 H2 119.6 . .
C2 C3 C4 120.8(3) . .
C2 C3 H3 119.6 . .
C4 C3 H3 119.6 . .
O4 C4 C3 124.2(2) . .
O4 C4 C4A 116.3(2) . .
C3 C4 C4A 119.6(3) . .
C22A C4A C4 119.3(2) . .
C22A C4A C5 120.9(2) . .
C4 C4A C5 119.8(2) . .
O4 C4B H4B1 109.5 . .
O4 C4B H4B2 109.5 . .
H4B1 C4B H4B2 109.5 . .
O4 C4B H4B3 109.5 . .
H4B1 C4B H4B3 109.5 . .
H4B2 C4B H4B3 109.5 . .
C4 O4 C4B 117.2(2) . .
N5 C5 C4A 114.5(2) . .
N5 C5 H5A 108.6 . .
C4A C5 H5A 108.6 . .
N5 C5 H5B 108.6 . .
C4A C5 H5B 108.6 . .
H5A C5 H5B 107.6 . .
N21 C5B N5 114.31(19) . .
N21 C5B C5C 110.86(18) . .
N5 C5B C5C 111.12(19) . .
N21 C5B C6B 103.59(19) . .
N5 C5B C6B 101.86(17) . .
C5C C5B C6B 114.70(19) . .
O5C C5C O5D 125.8(2) . .
O5C C5C C5B 124.4(2) . .
O5D C5C C5B 109.77(19) . .
O5D C5D C5E 107.3(2) . .
O5D C5D H5D1 110.2 . .
C5E C5D H5D1 110.2 . .
O5D C5D H5D2 110.2 . .
C5E C5D H5D2 110.2 . .
H5D1 C5D H5D2 108.5 . .
C5D C5E H5E1 109.5 . .
C5D C5E H5E2 109.5 . .
H5E1 C5E H5E2 109.5 . .
C5D C5E H5E3 109.5 . .
H5E1 C5E H5E3 109.5 . .
H5E2 C5E H5E3 109.5 . .
C6 N5 C5B 113.14(18) . .
C6 N5 C5 123.22(19) . .
C5B N5 C5 122.19(19) . .
C5C O5D C5D 115.44(19) . .
O6 C6 N5 126.2(2) . .
O6 C6 N6 125.6(2) . .
N5 C6 N6 108.13(19) . .
N20 C6B N6 114.64(18) . .
N20 C6B C6C 110.20(19) . .
N6 C6B C6C 111.3(2) . .
N20 C6B C5B 101.28(19) . .
N6 C6B C5B 103.65(18) . .
C6C C6B C5B 115.45(18) . .
O6C C6C O6D 126.8(2) . .
O6C C6C C6B 123.6(2) . .
O6D C6C C6B 109.6(2) . .
O6D C6D C6E 110.4(2) . .
O6D C6D H6D1 109.6 . .
C6E C6D H6D1 109.6 . .
O6D C6D H6D2 109.6 . .
C6E C6D H6D2 109.6 . .
H6D1 C6D H6D2 108.1 . .
C6D C6E H6E1 109.5 . .
C6D C6E H6E2 109.5 . .
H6E1 C6E H6E2 109.5 . .
C6D C6E H6E3 109.5 . .
H6E1 C6E H6E3 109.5 . .
H6E2 C6E H6E3 109.5 . .
C6 N6 C6B 111.27(18) . .
C6 N6 C7 119.39(18) . .
C6B N6 C7 121.38(19) . .
C6C O6D C6D 117.1(2) . .
N6 C7 C7A 114.38(19) . .
N6 C7 H7A 108.7 . .
C7A C7 H7A 108.7 . .
N6 C7 H7B 108.7 . .
C7A C7 H7B 108.7 . .
H7A C7 H7B 107.6 . .
C19A C7A C8 118.7(2) . .
C19A C7A C7 121.2(2) . .
C8 C7A C7 120.1(2) . .
C8A C8 C7A 121.8(2) . .
C8A C8 H8 119.1 . .
C7A C8 H8 119.1 . .
C8 C8A C18A 118.9(2) . .
C8 C8A C9 120.4(2) . .
C18A C8A C9 120.7(2) . .
N9 C9 C8A 112.07(18) . .
N9 C9 H9A 109.2 . .
C8A C9 H9A 109.2 . .
N9 C9 H9B 109.2 . .
C8A C9 H9B 109.2 . .
H9A C9 H9B 107.9 . .
N9 C9B N17 114.72(19) . .
N9 C9B C9C 113.24(19) . .
N17 C9B C9C 110.89(18) . .
N9 C9B C10B 103.40(16) . .
N17 C9B C10B 101.64(17) . .
C9C C9B C10B 112.12(18) . .
O9C C9C O9D 126.0(2) . .
O9C C9C C9B 122.0(2) . .
O9D C9C C9B 112.00(18) . .
O9D C9D C9E 108.7(2) . .
O9D C9D H9D1 110.0 . .
C9E C9D H9D1 110.0 . .
O9D C9D H9D2 110.0 . .
C9E C9D H9D2 110.0 . .
H9D1 C9D H9D2 108.3 . .
C9D C9E H9E1 109.5 . .
C9D C9E H9E2 109.5 . .
H9E1 C9E H9E2 109.5 . .
C9D C9E H9E3 109.5 . .
H9E1 C9E H9E3 109.5 . .
H9E2 C9E H9E3 109.5 . .
C10 N9 C9B 112.43(18) . .
C10 N9 C9 121.51(19) . .
C9B N9 C9 123.45(17) . .
C9C O9D C9D 115.48(17) . .
O10 C10 N10 127.2(2) . .
O10 C10 N9 125.4(2) . .
N10 C10 N9 107.36(19) . .
N16 C10B N10 114.44(18) . .
N16 C10B C10C 113.93(19) . .
N10 C10B C10C 109.55(19) . .
N16 C10B C9B 103.56(17) . .
N10 C10B C9B 101.59(17) . .
C10C C10B C9B 113.03(18) . .
O10C C10C O10D 125.9(2) . .
O10C C10C C10B 121.2(2) . .
O10D C10C C10B 112.8(2) . .
O10D C10D C10E 109.7(3) . .
O10D C10D H10A 109.7 . .
C10E C10D H10A 109.7 . .
O10D C10D H10B 109.7 . .
C10E C10D H10B 109.7 . .
H10A C10D H10B 108.2 . .
H10H C10G H10I 109.5 . .
H10H C10G H10J 109.5 . .
H10I C10G H10J 109.5 . .
C10 N10 C10B 114.35(17) . .
C10 N10 C11 124.35(19) . .
C10B N10 C11 121.13(18) . .
C10C O10D C10D 116.7(2) . .
N10 C11 C11A 114.96(19) . .
N10 C11 H11A 108.5 . .
C11A C11 H11A 108.5 . .
N10 C11 H11B 108.5 . .
C11A C11 H11B 108.5 . .
H11A C11 H11B 107.5 . .
C15A C11A C12 119.9(2) . .
C15A C11A C11 122.4(2) . .
C12 C11A C11 117.6(2) . .
O12 C12 C13 124.4(2) . .
O12 C12 C11A 115.6(2) . .
C13 C12 C11A 120.0(2) . .
O12 C12B H12A 109.5 . .
O12 C12B H12B 109.5 . .
H12A C12B H12B 109.5 . .
O12 C12B H12C 109.5 . .
H12A C12B H12C 109.5 . .
H12B C12B H12C 109.5 . .
C12 O12 C12B 118.2(2) . .
C12 C13 C14 120.4(2) . .
C12 C13 H13 119.8 . .
C14 C13 H13 119.8 . .
C13 C14 C15 120.3(2) . .
C13 C14 H14 119.9 . .
C15 C14 H14 119.9 . .
O15 C15 C14 124.0(2) . .
O15 C15 C15A 115.9(2) . .
C14 C15 C15A 120.1(2) . .
C11A C15A C15 119.3(2) . .
C11A C15A C16 121.7(2) . .
C15 C15A C16 118.9(2) . .
O15 C15B H15A 109.5 . .
O15 C15B H15B 109.5 . .
H15A C15B H15B 109.5 . .
O15 C15B H15C 109.5 . .
H15A C15B H15C 109.5 . .
H15B C15B H15C 109.5 . .
C15 O15 C15B 117.5(2) . .
N16 C16 C15A 115.29(19) . .
N16 C16 H16A 108.5 . .
C15A C16 H16A 108.5 . .
N16 C16 H16B 108.5 . .
C15A C16 H16B 108.5 . .
H16A C16 H16B 107.5 . .
C17 N16 C10B 111.68(18) . .
C17 N16 C16 121.6(2) . .
C10B N16 C16 121.64(18) . .
O17 C17 N16 126.5(2) . .
O17 C17 N17 125.6(2) . .
N16 C17 N17 107.9(2) . .
C17 N17 C9B 113.24(18) . .
C17 N17 C18 121.1(2) . .
C9B N17 C18 120.51(19) . .
N17 C18 C18A 110.2(2) . .
N17 C18 H18A 109.6 . .
C18A C18 H18A 109.6 . .
N17 C18 H18B 109.6 . .
C18A C18 H18B 109.6 . .
H18A C18 H18B 108.1 . .
C19 C18A C8A 119.5(2) . .
C19 C18A C18 119.7(2) . .
C8A C18A C18 120.8(2) . .
C18A C19 C19A 121.4(2) . .
C18A C19 H19 119.3 . .
C19A C19 H19 119.3 . .
C19 C19A C7A 119.7(2) . .
C19 C19A C20 118.8(2) . .
C7A C19A C20 121.5(2) . .
N20 C20 C19A 112.15(19) . .
N20 C20 H20A 109.2 . .
C19A C20 H20A 109.2 . .
N20 C20 H20B 109.2 . .
C19A C20 H20B 109.2 . .
H20A C20 H20B 107.9 . .
C21 N20 C6B 114.01(19) . .
C21 N20 C20 123.1(2) . .
C6B N20 C20 122.0(2) . .
O21 C21 N20 126.3(2) . .
O21 C21 N21 126.6(2) . .
N20 C21 N21 107.1(2) . .
C21 N21 C5B 111.22(19) . .
C21 N21 C22 120.4(2) . .
C5B N21 C22 121.9(2) . .
N21 C22 C22A 114.1(2) . .
N21 C22 H22A 108.7 . .
C22A C22 H22A 108.7 . .
N21 C22 H22B 108.7 . .
C22A C22 H22B 108.7 . .
H22A C22 H22B 107.6 . .
C4A C22A C1 119.9(2) . .
C4A C22A C22 121.5(2) . .
C1 C22A C22 118.5(3) . .
C32 C31 C36 121.2(8) . .
C32 C31 C37 129.8(9) . .
C36 C31 C37 108.9(7) . .
C33 C32 C31 128.5(9) . .
C33 C32 H32 115.7 . .
C31 C32 H32 115.7 . .
C32 C33 C34 117.8(7) . .
C32 C33 H33 121.1 . .
C34 C33 H33 121.1 . .
C33 C34 C35 118.8(8) . .
C33 C34 H34 120.6 . .
C35 C34 H34 120.6 . .
C36 C35 C34 121.6(6) . .
C36 C35 H35 119.2 . .
C34 C35 H35 119.2 . .
C35 C36 C31 112.0(7) . .
C35 C36 H36 124.0 . .
C31 C36 H36 124.0 . .
C31 C37 H37A 109.5 . .
C31 C37 H37B 109.5 . .
H37A C37 H37B 109.5 . .
C31 C37 H37C 109.5 . .
H37A C37 H37C 109.5 . .
H37B C37 H37C 109.5 . .
C47 C41 C42 104.2 . .
C47 C41 C46 135.7 . .
C42 C41 C46 120.0 . .
C43 C42 C41 120.0 . .
C43 C42 H42 120.0 . .
C41 C42 H42 120.0 . .
C42 C43 C44 120.0 . .
C42 C43 H43 120.0 . .
C44 C43 H43 120.0 . .
C43 C44 C45 120.0 . .
C43 C44 H44 120.0 . .
C45 C44 H44 120.0 . .
C44 C45 C46 120.0 . .
C44 C45 H45 120.0 . .
C46 C45 H45 120.0 . .
C45 C46 C41 120.0 . .
C45 C46 H46 120.0 . .
C41 C46 H46 120.0 . .
C41 C47 H47A 109.5 . .
C41 C47 H47B 109.5 . .
H47A C47 H47B 109.5 . .
C41 C47 H47C 109.5 . .
H47A C47 H47C 109.5 . .
H47B C47 H47C 109.5 . .
Cl51 C51 Cl51 111.99(16) . 2_655
Cl51 C51 Cl51 111.99(16) . 3_665
Cl51 C51 Cl51 111.99(8) 2_655 3_665
Cl51 C51 H51 106.8 . .
Cl51 C51 H51 106.8 2_655 .
Cl51 C51 H51 106.8 3_665 .
Cl52 Cl51 C51 71.1 . .
Cl52 Cl51 Cl52 114.33(13) . 2_655
C51 Cl51 Cl52 52.06(12) . 2_655
Cl52 C52 Cl52 106.20(10) . 2_655
Cl52 C52 Cl52 106.20(17) . 3_665
Cl52 C52 Cl52 106.20(6) 2_655 3_665
Cl52 C52 H52 112.6 . .
Cl52 C52 H52 112.6 2_655 .
Cl52 C52 H52 112.6 3_665 .
Cl51 Cl52 C52 71.8 . .
Cl51 Cl52 Cl51 123.29(13) . 3_665
C52 Cl52 Cl51 52.37(12) . 3_665
C61 C61 C61 119.8 18_545 17
C61 C61 H61 120.1 18_545 .
C61 C61 H61 120.1 17 .
H71A O71 H71B 113.3 . .

loop_
_geom_bond_atom_site_label_1
_geom_bond_atom_site_label_2
_geom_bond_distance
_geom_bond_site_symmetry_2
C1 O1 1.371(4) .
C1 C2 1.377(4) .
C1 C22A 1.410(4) .
C1B O1 1.413(4) .
C1B H1B1 0.9800 .
C1B H1B2 0.9800 .
C1B H1B3 0.9800 .
C2 C3 1.374(5) .
C2 H2 0.9500 .
C3 C4 1.389(4) .
C3 H3 0.9500 .
C4 O4 1.371(3) .
C4 C4A 1.405(4) .
C4A C22A 1.400(4) .
C4A C5 1.525(4) .
C4B O4 1.439(3) .
C4B H4B1 0.9800 .
C4B H4B2 0.9800 .
C4B H4B3 0.9800 .
C5 N5 1.457(3) .
C5 H5A 0.9900 .
C5 H5B 0.9900 .
C5B N21 1.431(3) .
C5B N5 1.449(3) .
C5B C5C 1.542(3) .
C5B C6B 1.586(3) .
C5C O5C 1.194(3) .
C5C O5D 1.316(3) .
C5D O5D 1.470(3) .
C5D C5E 1.482(4) .
C5D H5D1 0.9900 .
C5D H5D2 0.9900 .
C5E H5E1 0.9800 .
C5E H5E2 0.9800 .
C5E H5E3 0.9800 .
N5 C6 1.375(3) .
C6 O6 1.217(3) .
C6 N6 1.385(3) .
C6B N20 1.438(3) .
C6B N6 1.440(3) .
C6B C6C 1.548(3) .
C6C O6C 1.188(3) .
C6C O6D 1.321(3) .
C6D O6D 1.465(3) .
C6D C6E 1.480(4) .
C6D H6D1 0.9900 .
C6D H6D2 0.9900 .
C6E H6E1 0.9800 .
C6E H6E2 0.9800 .
C6E H6E3 0.9800 .
N6 C7 1.464(3) .
C7 C7A 1.513(3) .
C7 H7A 0.9900 .
C7 H7B 0.9900 .
C7A C19A 1.396(4) .
C7A C8 1.399(3) .
C8 C8A 1.390(3) .
C8 H8 0.9500 .
C8A C18A 1.403(3) .
C8A C9 1.507(3) .
C9 N9 1.465(3) .
C9 H9A 0.9900 .
C9 H9B 0.9900 .
C9B N9 1.440(3) .
C9B N17 1.442(3) .
C9B C9C 1.541(3) .
C9B C10B 1.584(3) .
C9C O9C 1.203(3) .
C9C O9D 1.325(3) .
C9D O9D 1.462(3) .
C9D C9E 1.486(4) .
C9D H9D1 0.9900 .
C9D H9D2 0.9900 .
C9E H9E1 0.9800 .
C9E H9E2 0.9800 .
C9E H9E3 0.9800 .
N9 C10 1.381(3) .
C10 O10 1.213(3) .
C10 N10 1.370(3) .
C10B N16 1.433(3) .
C10B N10 1.439(3) .
C10B C10C 1.539(3) .
C10C O10C 1.201(3) .
C10C O10D 1.322(3) .
C10D O10D 1.468(3) .
C10D C10E 1.489(6) .
C10D H10A 0.9900 .
C10D H10B 0.9900 .
C10E H10C 0.9800 .
C10E H10D 0.9800 .
C10E H10E 0.9800 .
C10G H10H 0.9800 .
C10G H10I 0.9800 .
C10G H10J 0.9800 .
N10 C11 1.460(3) .
C11 C11A 1.516(3) .
C11 H11A 0.9900 .
C11 H11B 0.9900 .
C11A C15A 1.399(3) .
C11A C12 1.404(3) .
C12 O12 1.371(3) .
C12 C13 1.380(4) .
C12B O12 1.411(3) .
C12B H12A 0.9800 .
C12B H12B 0.9800 .
C12B H12C 0.9800 .
C13 C14 1.385(4) .
C13 H13 0.9500 .
C14 C15 1.389(4) .
C14 H14 0.9500 .
C15 O15 1.374(3) .
C15 C15A 1.400(3) .
C15A C16 1.516(3) .
C15B O15 1.419(3) .
C15B H15A 0.9800 .
C15B H15B 0.9800 .
C15B H15C 0.9800 .
C16 N16 1.464(3) .
C16 H16A 0.9900 .
C16 H16B 0.9900 .
N16 C17 1.373(3) .
C17 O17 1.214(3) .
C17 N17 1.373(3) .
N17 C18 1.465(3) .
C18 C18A 1.509(3) .
C18 H18A 0.9900 .
C18 H18B 0.9900 .
C18A C19 1.384(3) .
C19 C19A 1.390(4) .
C19 H19 0.9500 .
C19A C20 1.517(3) .
C20 N20 1.454(3) .
C20 H20A 0.9900 .
C20 H20B 0.9900 .
N20 C21 1.368(3) .
C21 O21 1.214(3) .
C21 N21 1.386(3) .
N21 C22 1.464(3) .
C22 C22A 1.505(4) .
C22 H22A 0.9900 .
C22 H22B 0.9900 .
C31 C32 1.331(9) .
C31 C36 1.433(10) .
C31 C37 1.456(11) .
C32 C33 1.247(17) .
C32 H32 0.9500 .
C33 C34 1.375(11) .
C33 H33 0.9500 .
C34 C35 1.454(10) .
C34 H34 0.9500 .
C35 C36 1.422(10) .
C35 H35 0.9500 .
C36 H36 0.9500 .
C37 H37A 0.9800 .
C37 H37B 0.9800 .
C37 H37C 0.9800 .
C41 C47 1.3731 .
C41 C42 1.3900 .
C41 C46 1.3900 .
C42 C43 1.3900 .
C42 H42 0.9500 .
C43 C44 1.3900 .
C43 H43 0.9500 .
C44 C45 1.3900 .
C44 H44 0.9500 .
C45 C46 1.3900 .
C45 H45 0.9500 .
C46 H46 0.9500 .
C47 H47A 0.9800 .
C47 H47B 0.9800 .
C47 H47C 0.9800 .
C51 Cl51 1.7295 .
C51 Cl51 1.729(3) 2_655
C51 Cl51 1.729(4) 3_665
C51 H51 1.0000 .
Cl51 Cl52 1.0971 .
Cl51 Cl52 2.115(3) 2_655
C52 Cl52 1.7222 .
C52 Cl52 1.722(4) 2_655
C52 Cl52 1.722(4) 3_665
C52 H52 1.0000 .
Cl52 Cl51 2.115(5) 3_665
C61 C61 1.326(4) 18_545
C61 C61 1.327(4) 17
C61 H61 0.9500 .
O71 H71A 0.8446 .
O71 H71B 0.8492 .

loop_
_geom_hbond_atom_site_label_D
_geom_hbond_atom_site_label_H
_geom_hbond_atom_site_label_A
_geom_hbond_distance_DH
_geom_hbond_distance_HA
_geom_hbond_distance_DA
_geom_hbond_angle_DHA
_geom_hbond_site_symmetry_A
O71 H71B O6 0.85 2.02 2.868(8) 179.8 .
O71 H71A N6 0.84 2.23 3.067(10) 168.4 10_666
O71 H71A O6C 0.84 2.38 2.796(8) 110.7 10_666
